data_7236761
loop_
_publ_author_name
'Liu, Wei'
'Zhu, Kun'
'Teat, Simon J.'
'Deibert, Benjamin J.'
'Yuan, Wenbing'
'Li, Jing'

_publ_section_title
;
 A mechanochemical route toward the rational, systematic, and
 cost-effective green synthesis of strongly luminescent copper iodide
 based hybrid phosphors
;
_journal_issue 24
_journal_name_full 'Journal of Materials Chemistry C'
_journal_page_first 5962
_journal_paper_doi 10.1039/C7TC00889A
_journal_volume 5
_journal_year 2017
_chemical_formula_sum 'C46 H42 Cu2 I2 N4 P2'
_chemical_formula_weight 1093.65
_space_group_crystal_system triclinic
_space_group_IT_number 2
_space_group_name_Hall '-P 1'
_space_group_name_H-M_alt 'P -1'
_atom_sites_solution_hydrogens geom
_atom_sites_solution_primary 'intrinsic phasing'
_atom_sites_solution_secondary difmap
_audit_creation_method SHELXL-2014/7
_audit_update_record
;
2016-10-16 deposited with the CCDC.
2017-05-15 downloaded from the CCDC.
;
_cell_angle_alpha 71.076(2)
_cell_angle_beta 72.817(2)
_cell_angle_gamma 73.955(2)
_cell_formula_units_Z 1
_cell_length_a 9.2967(4)
_cell_length_b 9.6556(4)
_cell_length_c 13.6494(6)
_cell_measurement_reflns_used 9744
_cell_measurement_temperature 100(2)
_cell_measurement_theta_max 40.258
_cell_measurement_theta_min 2.755
_cell_volume 1084.95(8)
_computing_cell_refinement 'Bruker SAINT v8.34a'
_computing_data_collection 'Bruker APEX 2'
_computing_data_reduction 'Bruker SAINT v8.34a'
_computing_molecular_graphics 'Bruker SHELXTL'
_computing_publication_material 'Bruker SHELXTL & local programs'
_computing_structure_refinement 'SHELXL-2014/7 (Sheldrick, 2014)'
_computing_structure_solution 'Bruker SHELXTL 2014/4'
_diffrn_ambient_temperature 100(2)
_diffrn_detector_area_resol_mean 10.42
_diffrn_measured_fraction_theta_full 0.999
_diffrn_measured_fraction_theta_max 0.996
_diffrn_measurement_device_type 'Bruker D8 with PHOTON 100 detector'
_diffrn_measurement_method '\w/\q shutterless scans'
_diffrn_radiation_type synchrotron
_diffrn_radiation_wavelength 0.7749
_diffrn_reflns_av_R_equivalents 0.0245
_diffrn_reflns_av_unetI/netI 0.0228
_diffrn_reflns_Laue_measured_fraction_full 0.999
_diffrn_reflns_Laue_measured_fraction_max 0.996
_diffrn_reflns_limit_h_max 15
_diffrn_reflns_limit_h_min -15
_diffrn_reflns_limit_k_max 16
_diffrn_reflns_limit_k_min -15
_diffrn_reflns_limit_l_max 22
_diffrn_reflns_limit_l_min -22
_diffrn_reflns_number 40684
_diffrn_reflns_point_group_measured_fraction_full 0.999
_diffrn_reflns_point_group_measured_fraction_max 0.996
_diffrn_reflns_theta_full 27.706
_diffrn_reflns_theta_max 40.275
_diffrn_reflns_theta_min 2.481
_diffrn_source 'Advanced Light Source station 11.3.1'
_exptl_absorpt_coefficient_mu 3.152
_exptl_absorpt_correction_T_max 0.884
_exptl_absorpt_correction_T_min 0.810
_exptl_absorpt_correction_type multi-scan
_exptl_absorpt_process_details 'SADABS 2014/5 Bruker AXS Madison WI USA'
_exptl_crystal_colour colourless
_exptl_crystal_density_diffrn 1.674
_exptl_crystal_description block
_exptl_crystal_F_000 540
_exptl_crystal_size_max 0.090
_exptl_crystal_size_mid 0.050
_exptl_crystal_size_min 0.040
_refine_diff_density_max 0.558
_refine_diff_density_min -0.671
_refine_diff_density_rms 0.092
_refine_ls_extinction_method none
_refine_ls_goodness_of_fit_ref 1.073
_refine_ls_hydrogen_treatment constr
_refine_ls_matrix_type full
_refine_ls_number_parameters 254
_refine_ls_number_reflns 10516
_refine_ls_number_restraints 0
_refine_ls_restrained_S_all 1.073
_refine_ls_R_factor_all 0.0245
_refine_ls_R_factor_gt 0.0197
_refine_ls_shift/su_max 0.004
_refine_ls_shift/su_mean 0.000
_refine_ls_structure_factor_coef Fsqd
_refine_ls_weighting_details 'w=1/[\s^2^(Fo^2^)+(0.0190P)^2^+0.3551P] where P=(Fo^2^+2Fc^2^)/3'
_refine_ls_weighting_scheme calc
_refine_ls_wR_factor_gt 0.0449
_refine_ls_wR_factor_ref 0.0467
_reflns_Friedel_coverage 0.000
_reflns_number_gt 9476
_reflns_number_total 10516
_reflns_threshold_expression 'I > 2\s(I)'
_cod_data_source_file c7tc00889a2.cif
_cod_data_source_block wl9-90d_2_a
_cod_database_code 7236761
_shelx_shelxl_version_number 2014/7
_shelx_space_group_comment
;
The symmetry employed for this shelxl refinement is uniquely defined
by the following loop, which should always be used as a source of
symmetry information in preference to the above space-group names.
They are only intended as comments.
;
_shelx_estimated_absorpt_t_min 0.765
_shelx_estimated_absorpt_t_max 0.884

loop_
_space_group_symop_operation_xyz
'x, y, z'
'-x, -y, -z'

loop_
_atom_site_label
_atom_site_type_symbol
_atom_site_fract_x
_atom_site_fract_y
_atom_site_fract_z
_atom_site_U_iso_or_equiv
_atom_site_adp_type
_atom_site_occupancy
_atom_site_site_symmetry_order
_atom_site_calc_flag
_atom_site_refinement_flags_posn
_atom_site_refinement_flags_adp
Cu1 Cu 0.46573(2) 0.61555(2) 0.88168(2) 0.01324(3) Uani 1 1 d . .
I1 I 0.69962(2) 0.58033(2) 0.96424(2) 0.01298(2) Uani 1 1 d . .
N1 N 0.33678(11) 0.82342(10) 0.89487(7) 0.01419(15) Uani 1 1 d . .
C1 C 0.22253(14) 0.88974(13) 0.84349(10) 0.01893(19) Uani 1 1 d . .
H1A H 0.2074 0.8376 0.8002 0.023 Uiso 1 1 calc R U
C2 C 0.35603(13) 0.89859(12) 0.95584(9) 0.01591(17) Uani 1 1 d . .
H2A H 0.4347 0.8563 0.9945 0.019 Uiso 1 1 calc R U
C3 C 0.26430(13) 1.03613(12) 0.96394(9) 0.01682(18) Uani 1 1 d . .
H3A H 0.2795 1.0885 1.0070 0.020 Uiso 1 1 calc R U
C4 C 0.14921(12) 1.09536(12) 0.90725(9) 0.01511(17) Uani 1 1 d . .
N2 N 0.12840(12) 1.02046(11) 0.84676(8) 0.01905(17) Uani 1 1 d . .
C5 C 0.04348(14) 1.24313(13) 0.90983(11) 0.0219(2) Uani 1 1 d . .
H5A H 0.0583 1.3116 0.8384 0.033 Uiso 1 1 calc R U
H5B H 0.0661 1.2850 0.9588 0.033 Uiso 1 1 calc R U
H5C H -0.0632 1.2295 0.9340 0.033 Uiso 1 1 calc R U
P1 P 0.50413(3) 0.56236(3) 0.72803(2) 0.01071(4) Uani 1 1 d . .
C6 C 0.63607(11) 0.65530(11) 0.61282(8) 0.01282(16) Uani 1 1 d . .
C7 C 0.74247(13) 0.58442(13) 0.53899(9) 0.01798(19) Uani 1 1 d . .
H7A H 0.7562 0.4795 0.5508 0.022 Uiso 1 1 calc R U
C8 C 0.82870(15) 0.66701(16) 0.44788(10) 0.0242(2) Uani 1 1 d . .
H8A H 0.9019 0.6179 0.3984 0.029 Uiso 1 1 calc R U
C9 C 0.80824(15) 0.82009(16) 0.42918(10) 0.0253(3) Uani 1 1 d . .
H9A H 0.8653 0.8763 0.3661 0.030 Uiso 1 1 calc R U
C10 C 0.70396(15) 0.89134(14) 0.50290(12) 0.0254(3) Uani 1 1 d . .
H10A H 0.6903 0.9963 0.4906 0.031 Uiso 1 1 calc R U
C11 C 0.61949(13) 0.80922(12) 0.59475(10) 0.0195(2) Uani 1 1 d . .
H11A H 0.5499 0.8582 0.6456 0.023 Uiso 1 1 calc R U
C12 C 0.32727(11) 0.61793(11) 0.67967(8) 0.01179(15) Uani 1 1 d . .
C13 C 0.19060(12) 0.59119(13) 0.75419(8) 0.01705(18) Uani 1 1 d . .
H13A H 0.1933 0.5402 0.8262 0.020 Uiso 1 1 calc R U
C14 C 0.05109(13) 0.63867(15) 0.72372(10) 0.0213(2) Uani 1 1 d . .
H14A H -0.0406 0.6182 0.7746 0.026 Uiso 1 1 calc R U
C15 C 0.04515(13) 0.71586(14) 0.61916(10) 0.0196(2) Uani 1 1 d . .
H15A H -0.0506 0.7503 0.5988 0.024 Uiso 1 1 calc R U
C16 C 0.18012(13) 0.74244(13) 0.54441(9) 0.01774(19) Uani 1 1 d . .
H16A H 0.1766 0.7946 0.4727 0.021 Uiso 1 1 calc R U
C17 C 0.32061(12) 0.69280(12) 0.57425(8) 0.01429(17) Uani 1 1 d . .
H17A H 0.4125 0.7100 0.5225 0.017 Uiso 1 1 calc R U
C18 C 0.56954(12) 0.36516(11) 0.73134(8) 0.01275(16) Uani 1 1 d . .
C19 C 0.70739(13) 0.29012(13) 0.76309(9) 0.01776(19) Uani 1 1 d . .
H19A H 0.7642 0.3430 0.7807 0.021 Uiso 1 1 calc R U
C20 C 0.76168(14) 0.13867(13) 0.76897(9) 0.0207(2) Uani 1 1 d . .
H20A H 0.8566 0.0892 0.7886 0.025 Uiso 1 1 calc R U
C21 C 0.67644(15) 0.05983(13) 0.74597(10) 0.0211(2) Uani 1 1 d . .
H21A H 0.7121 -0.0439 0.7511 0.025 Uiso 1 1 calc R U
C22 C 0.53914(14) 0.13339(13) 0.71546(10) 0.0198(2) Uani 1 1 d . .
H22A H 0.4809 0.0795 0.7000 0.024 Uiso 1 1 calc R U
C23 C 0.48607(13) 0.28583(12) 0.70736(9) 0.01565(17) Uani 1 1 d . .
H23A H 0.3928 0.3356 0.6854 0.019 Uiso 1 1 calc R U

loop_
_atom_site_aniso_label
_atom_site_aniso_U_11
_atom_site_aniso_U_22
_atom_site_aniso_U_33
_atom_site_aniso_U_23
_atom_site_aniso_U_13
_atom_site_aniso_U_12
Cu1 0.01451(5) 0.01383(5) 0.01235(5) -0.00545(4) -0.00500(4) 0.00013(4)
I1 0.01170(3) 0.01473(3) 0.01202(3) -0.00229(2) -0.00369(2) -0.00228(2)
N1 0.0150(4) 0.0132(4) 0.0140(4) -0.0040(3) -0.0047(3) -0.0001(3)
C1 0.0212(5) 0.0175(5) 0.0201(5) -0.0078(4) -0.0105(4) 0.0025(4)
C2 0.0160(4) 0.0157(4) 0.0172(4) -0.0059(3) -0.0059(3) -0.0008(3)
C3 0.0172(4) 0.0149(4) 0.0198(5) -0.0076(4) -0.0054(4) -0.0007(3)
C4 0.0144(4) 0.0125(4) 0.0162(4) -0.0034(3) -0.0022(3) -0.0012(3)
N2 0.0202(4) 0.0165(4) 0.0207(4) -0.0065(3) -0.0096(3) 0.0031(3)
C5 0.0197(5) 0.0144(4) 0.0293(6) -0.0069(4) -0.0071(4) 0.0031(4)
P1 0.01122(10) 0.01129(10) 0.01041(10) -0.00333(8) -0.00331(8) -0.00200(8)
C6 0.0123(4) 0.0133(4) 0.0132(4) -0.0025(3) -0.0039(3) -0.0033(3)
C7 0.0194(5) 0.0204(5) 0.0147(4) -0.0064(4) 0.0000(4) -0.0068(4)
C8 0.0234(5) 0.0352(7) 0.0145(5) -0.0062(4) 0.0009(4) -0.0128(5)
C9 0.0222(5) 0.0328(6) 0.0185(5) 0.0071(4) -0.0082(4) -0.0142(5)
C10 0.0195(5) 0.0166(5) 0.0351(7) 0.0057(4) -0.0099(5) -0.0064(4)
C11 0.0150(4) 0.0132(4) 0.0281(6) -0.0038(4) -0.0037(4) -0.0029(3)
C12 0.0127(4) 0.0123(4) 0.0112(4) -0.0034(3) -0.0035(3) -0.0026(3)
C13 0.0145(4) 0.0240(5) 0.0116(4) -0.0019(4) -0.0031(3) -0.0055(4)
C14 0.0133(4) 0.0324(6) 0.0178(5) -0.0058(4) -0.0027(4) -0.0061(4)
C15 0.0148(4) 0.0238(5) 0.0217(5) -0.0059(4) -0.0079(4) -0.0022(4)
C16 0.0189(5) 0.0199(5) 0.0153(4) -0.0010(4) -0.0086(4) -0.0045(4)
C17 0.0153(4) 0.0170(4) 0.0112(4) -0.0022(3) -0.0045(3) -0.0045(3)
C18 0.0146(4) 0.0118(4) 0.0108(4) -0.0023(3) -0.0030(3) -0.0018(3)
C19 0.0197(5) 0.0163(4) 0.0176(4) -0.0038(4) -0.0087(4) 0.0000(4)
C20 0.0227(5) 0.0174(5) 0.0180(5) -0.0032(4) -0.0073(4) 0.0034(4)
C21 0.0278(6) 0.0124(4) 0.0184(5) -0.0030(4) -0.0029(4) -0.0005(4)
C22 0.0235(5) 0.0142(4) 0.0217(5) -0.0064(4) -0.0019(4) -0.0052(4)
C23 0.0164(4) 0.0140(4) 0.0169(4) -0.0051(3) -0.0028(3) -0.0034(3)

loop_
_atom_type_symbol
_atom_type_description
_atom_type_scat_dispersion_real
_atom_type_scat_dispersion_imag
_atom_type_scat_source
C C 0.0040 0.0020 'XDISP Program in WinGX L.Kissel & R.H.Pratt Acta Cryst A46 170 1990'
H H 0.0000 0.0000 'XDISP Program in WinGX L.Kissel & R.H.Pratt Acta Cryst A46 170 1990'
N N 0.0076 0.0040 'XDISP Program in WinGX L.Kissel & R.H.Pratt Acta Cryst A46 170 1990'
P P 0.1183 0.1134 'XDISP Program in WinGX L.Kissel & R.H.Pratt Acta Cryst A46 170 1990'
Cu Cu 0.2913 1.4803 'XDISP Program in WinGX L.Kissel & R.H.Pratt Acta Cryst A46 170 1990'
I I -0.3071 2.1212 'XDISP Program in WinGX L.Kissel & R.H.Pratt Acta Cryst A46 170 1990'

loop_
_geom_angle_atom_site_label_1
_geom_angle_atom_site_label_2
_geom_angle_atom_site_label_3
_geom_angle
_geom_angle_site_symmetry_3
N1 Cu1 P1 117.20(3) .
N1 Cu1 I1 104.25(3) .
P1 Cu1 I1 120.206(9) .
N1 Cu1 I1 104.01(3) 2_667
P1 Cu1 I1 107.674(9) 2_667
I1 Cu1 I1 101.277(6) 2_667
Cu1 I1 Cu1 78.724(6) 2_667
C1 N1 C2 115.66(9) .
C1 N1 Cu1 120.37(8) .
C2 N1 Cu1 123.93(7) .
N2 C1 N1 126.89(11) .
N2 C1 H1A 116.6 .
N1 C1 H1A 116.6 .
N1 C2 C3 121.76(10) .
N1 C2 H2A 119.1 .
C3 C2 H2A 119.1 .
C2 C3 C4 118.07(10) .
C2 C3 H3A 121.0 .
C4 C3 H3A 121.0 .
N2 C4 C3 120.56(10) .
N2 C4 C5 116.72(10) .
C3 C4 C5 122.72(10) .
C1 N2 C4 117.05(10) .
C4 C5 H5A 109.5 .
C4 C5 H5B 109.5 .
H5A C5 H5B 109.5 .
C4 C5 H5C 109.5 .
H5A C5 H5C 109.5 .
H5B C5 H5C 109.5 .
C18 P1 C6 104.10(5) .
C18 P1 C12 104.25(5) .
C6 P1 C12 101.46(5) .
C18 P1 Cu1 115.47(3) .
C6 P1 Cu1 118.13(3) .
C12 P1 Cu1 111.66(3) .
C7 C6 C11 118.92(10) .
C7 C6 P1 124.09(8) .
C11 C6 P1 116.80(8) .
C8 C7 C6 120.24(11) .
C8 C7 H7A 119.9 .
C6 C7 H7A 119.9 .
C9 C8 C7 120.39(12) .
C9 C8 H8A 119.8 .
C7 C8 H8A 119.8 .
C8 C9 C10 119.76(11) .
C8 C9 H9A 120.1 .
C10 C9 H9A 120.1 .
C9 C10 C11 120.09(12) .
C9 C10 H10A 120.0 .
C11 C10 H10A 120.0 .
C10 C11 C6 120.55(12) .
C10 C11 H11A 119.7 .
C6 C11 H11A 119.7 .
C17 C12 C13 118.73(9) .
C17 C12 P1 123.41(8) .
C13 C12 P1 117.75(8) .
C14 C13 C12 120.57(10) .
C14 C13 H13A 119.7 .
C12 C13 H13A 119.7 .
C15 C14 C13 120.29(11) .
C15 C14 H14A 119.9 .
C13 C14 H14A 119.9 .
C14 C15 C16 119.63(10) .
C14 C15 H15A 120.2 .
C16 C15 H15A 120.2 .
C15 C16 C17 120.26(10) .
C15 C16 H16A 119.9 .
C17 C16 H16A 119.9 .
C16 C17 C12 120.49(10) .
C16 C17 H17A 119.8 .
C12 C17 H17A 119.8 .
C23 C18 C19 119.17(10) .
C23 C18 P1 122.80(8) .
C19 C18 P1 118.00(8) .
C20 C19 C18 120.56(11) .
C20 C19 H19A 119.7 .
C18 C19 H19A 119.7 .
C19 C20 C21 119.84(11) .
C19 C20 H20A 120.1 .
C21 C20 H20A 120.1 .
C22 C21 C20 119.78(11) .
C22 C21 H21A 120.1 .
C20 C21 H21A 120.1 .
C21 C22 C23 120.50(11) .
C21 C22 H22A 119.8 .
C23 C22 H22A 119.8 .
C18 C23 C22 120.14(10) .
C18 C23 H23A 119.9 .
C22 C23 H23A 119.9 .

loop_
_geom_bond_atom_site_label_1
_geom_bond_atom_site_label_2
_geom_bond_distance
_geom_bond_site_symmetry_2
Cu1 N1 2.0676(9) .
Cu1 P1 2.2236(3) .
Cu1 I1 2.62748(17) .
Cu1 I1 2.73500(18) 2_667
I1 Cu1 2.73501(17) 2_667
N1 C1 1.3427(14) .
N1 C2 1.3428(14) .
C1 N2 1.3281(15) .
C1 H1A 0.9500 .
C2 C3 1.3844(15) .
C2 H2A 0.9500 .
C3 C4 1.3908(16) .
C3 H3A 0.9500 .
C4 N2 1.3421(15) .
C4 C5 1.4967(15) .
C5 H5A 0.9800 .
C5 H5B 0.9800 .
C5 H5C 0.9800 .
P1 C18 1.8215(10) .
P1 C6 1.8266(10) .
P1 C12 1.8305(10) .
C6 C7 1.3952(15) .
C6 C11 1.3969(15) .
C7 C8 1.3951(16) .
C7 H7A 0.9500 .
C8 C9 1.384(2) .
C8 H8A 0.9500 .
C9 C10 1.389(2) .
C9 H9A 0.9500 .
C10 C11 1.3909(17) .
C10 H10A 0.9500 .
C11 H11A 0.9500 .
C12 C17 1.3965(14) .
C12 C13 1.4011(14) .
C13 C14 1.3899(16) .
C13 H13A 0.9500 .
C14 C15 1.3889(17) .
C14 H14A 0.9500 .
C15 C16 1.3903(17) .
C15 H15A 0.9500 .
C16 C17 1.3940(15) .
C16 H16A 0.9500 .
C17 H17A 0.9500 .
C18 C23 1.3919(15) .
C18 C19 1.4023(15) .
C19 C20 1.3926(16) .
C19 H19A 0.9500 .
C20 C21 1.3935(19) .
C20 H20A 0.9500 .
C21 C22 1.3886(18) .
C21 H21A 0.9500 .
C22 C23 1.3955(16) .
C22 H22A 0.9500 .
C23 H23A 0.9500 .
